data_7025934
loop_
_publ_author_name
'Qi, Ming-Hui'
'Shao, Li-Xiong'
'Shi, Min'

_publ_section_title
;
 PdCl(2)-promoted reactions of diaryl-substituted methylenecyclopropanes.
;
_journal_issue 37
_journal_name_full 'Dalton transactions (Cambridge, England : 2003)'
_journal_page_first 8829
_journal_page_last 8834
_journal_paper_doi 10.1039/c0dt00059k
_journal_volume 39
_journal_year 2010
_chemical_formula_sum 'C32 H28 Cl4 Pd2'
_chemical_formula_weight 767.14
_chemical_name_systematic
;
?
;
_space_group_IT_number 14
_symmetry_cell_setting monoclinic
_symmetry_space_group_name_Hall '-P 2yn'
_symmetry_space_group_name_H-M 'P 1 21/n 1'
_atom_sites_solution_hydrogens geom
_atom_sites_solution_primary direct
_atom_sites_solution_secondary difmap
_audit_creation_method SHELXL-97
_cell_angle_alpha 90.00
_cell_angle_beta 97.164(2)
_cell_angle_gamma 90.00
_cell_formula_units_Z 2
_cell_length_a 9.1826(8)
_cell_length_b 15.1250(13)
_cell_length_c 11.1711(10)
_cell_measurement_reflns_used 2298
_cell_measurement_temperature 293(2)
_cell_measurement_theta_max 45.669
_cell_measurement_theta_min 4.596
_cell_volume 1539.4(2)
_computing_cell_refinement 'Bruker SMART'
_computing_data_collection 'Bruker SMART'
_computing_data_reduction 'Bruker SHELXTL'
_computing_molecular_graphics 'Bruker SHELXTL'
_computing_publication_material 'Bruker SHELXTL'
_computing_structure_refinement 'SHELXL-97 (Sheldrick, 1997)'
_computing_structure_solution 'SHELXS-97 (Sheldrick, 1990)'
_diffrn_ambient_temperature 293(2)
_diffrn_measured_fraction_theta_full 0.999
_diffrn_measured_fraction_theta_max 0.999
_diffrn_measurement_device_type 'CCD area detector'
_diffrn_measurement_method 'phi and omega scans'
_diffrn_radiation_monochromator graphite
_diffrn_radiation_source 'fine-focus sealed tube'
_diffrn_radiation_type MoK\a
_diffrn_radiation_wavelength 0.71073
_diffrn_reflns_av_R_equivalents 0.0605
_diffrn_reflns_av_sigmaI/netI 0.0631
_diffrn_reflns_limit_h_max 11
_diffrn_reflns_limit_h_min -7
_diffrn_reflns_limit_k_max 17
_diffrn_reflns_limit_k_min -19
_diffrn_reflns_limit_l_max 14
_diffrn_reflns_limit_l_min -14
_diffrn_reflns_number 8947
_diffrn_reflns_theta_full 27.00
_diffrn_reflns_theta_max 27.00
_diffrn_reflns_theta_min 2.28
_exptl_absorpt_coefficient_mu 1.535
_exptl_absorpt_correction_T_max 1.00000
_exptl_absorpt_correction_T_min 0.79775
_exptl_absorpt_correction_type empirical
_exptl_absorpt_process_details sadabs-Bruker
_exptl_crystal_colour yellow
_exptl_crystal_density_diffrn 1.655
_exptl_crystal_density_method 'not measured'
_exptl_crystal_description prismatic
_exptl_crystal_F_000 760
_exptl_crystal_size_max 0.193
_exptl_crystal_size_mid 0.122
_exptl_crystal_size_min 0.099
_refine_diff_density_max 0.790
_refine_diff_density_min -0.683
_refine_diff_density_rms 0.096
_refine_ls_extinction_method none
_refine_ls_goodness_of_fit_ref 0.913
_refine_ls_hydrogen_treatment constr
_refine_ls_matrix_type full
_refine_ls_number_parameters 172
_refine_ls_number_reflns 3355
_refine_ls_number_restraints 0
_refine_ls_restrained_S_all 0.913
_refine_ls_R_factor_all 0.0575
_refine_ls_R_factor_gt 0.0404
_refine_ls_shift/su_max 0.001
_refine_ls_shift/su_mean 0.000
_refine_ls_structure_factor_coef Fsqd
_refine_ls_weighting_details 'calc w=1/[\s^2^(Fo^2^)+(0.0332P)^2^+0.0000P] where P=(Fo^2^+2Fc^2^)/3'
_refine_ls_weighting_scheme calc
_refine_ls_wR_factor_gt 0.0781
_refine_ls_wR_factor_ref 0.0832
_reflns_number_gt 2467
_reflns_number_total 3355
_reflns_threshold_expression >2sigma(I)
_cod_data_source_file c0dt00059k.txt
_cod_data_source_block cd26332
_cod_depositor_comments
;
The following automatic conversions were performed:

'_symmetry_cell_setting' value 'Monoclinic' changed to 'monoclinic'
according to /home/saulius/struct/CIF-dictionaries/cif_core.dic
dictionary named 'cif_core.dic' version 2.4.2 from 2011-04-26.

Automatic conversion script
Id: cif_fix_values 1891 2012-01-12 08:04:46Z andrius 
;
_cod_original_sg_symbol_H-M P2(1)/n
_cod_database_code 7025934

loop_
_symmetry_equiv_pos_as_xyz
'x, y, z'
'-x+1/2, y+1/2, -z+1/2'
'-x, -y, -z'
'x-1/2, -y-1/2, z-1/2'

loop_
_atom_site_label
_atom_site_type_symbol
_atom_site_fract_x
_atom_site_fract_y
_atom_site_fract_z
_atom_site_U_iso_or_equiv
_atom_site_adp_type
_atom_site_occupancy
_atom_site_symmetry_multiplicity
_atom_site_calc_flag
_atom_site_refinement_flags
Pd Pd 0.93872(3) 0.474848(19) 0.85138(3) 0.04403(12) Uani 1 1 d .
Cl1 Cl 1.13044(11) 0.56320(7) 0.95320(9) 0.0562(3) Uani 1 1 d .
Cl2 Cl 0.69245(16) 0.53220(11) 0.46856(12) 0.1028(5) Uani 1 1 d .
C1 C 0.8032(4) 0.3868(3) 0.7331(3) 0.0472(10) Uani 1 1 d .
C2 C 0.8354(5) 0.4656(3) 0.6725(3) 0.0518(10) Uani 1 1 d .
C3 C 0.9853(5) 0.4880(3) 0.6740(4) 0.0581(11) Uani 1 1 d .
H3A H 1.0063 0.5473 0.6478 0.070 Uiso 1 1 calc R
H3B H 1.0481 0.4431 0.6454 0.070 Uiso 1 1 calc R
C4 C 0.7221(5) 0.5327(3) 0.6285(4) 0.0713(13) Uani 1 1 d .
H4A H 0.7544 0.5909 0.6570 0.086 Uiso 1 1 calc R
H4B H 0.6309 0.5194 0.6602 0.086 Uiso 1 1 calc R
C5 C 0.6511(4) 0.3685(3) 0.7618(3) 0.0500(10) Uani 1 1 d .
C6 C 0.5816(5) 0.2901(3) 0.7216(4) 0.0675(13) Uani 1 1 d .
H6 H 0.6313 0.2487 0.6804 0.081 Uiso 1 1 calc R
C7 C 0.4396(5) 0.2737(3) 0.7427(5) 0.0797(15) Uani 1 1 d .
H7 H 0.3936 0.2216 0.7146 0.096 Uiso 1 1 calc R
C8 C 0.3656(5) 0.3328(4) 0.8043(4) 0.0731(14) Uani 1 1 d .
H8 H 0.2698 0.3208 0.8184 0.088 Uiso 1 1 calc R
C9 C 0.4316(4) 0.4100(3) 0.8456(4) 0.0597(11) Uani 1 1 d .
H9 H 0.3807 0.4506 0.8873 0.072 Uiso 1 1 calc R
C10 C 0.5739(4) 0.4275(3) 0.8253(3) 0.0496(10) Uani 1 1 d .
H10 H 0.6188 0.4796 0.8545 0.060 Uiso 1 1 calc R
C11 C 0.9012(4) 0.3067(3) 0.7322(4) 0.0549(11) Uani 1 1 d .
C12 C 0.9410(5) 0.2594(3) 0.8363(4) 0.0635(12) Uani 1 1 d .
H12 H 0.9061 0.2763 0.9076 0.076 Uiso 1 1 calc R
C13 C 1.0331(5) 0.1865(3) 0.8358(5) 0.0797(15) Uani 1 1 d .
H13 H 1.0596 0.1548 0.9065 0.096 Uiso 1 1 calc R
C14 C 1.0843(6) 0.1615(3) 0.7326(6) 0.0897(19) Uani 1 1 d .
H14 H 1.1472 0.1133 0.7330 0.108 Uiso 1 1 calc R
C15 C 1.0441(6) 0.2067(4) 0.6276(6) 0.0899(18) Uani 1 1 d .
H15 H 1.0783 0.1885 0.5567 0.108 Uiso 1 1 calc R
C16 C 0.9527(5) 0.2797(3) 0.6267(5) 0.0763(14) Uani 1 1 d .
H16 H 0.9259 0.3105 0.5553 0.092 Uiso 1 1 calc R

loop_
_atom_site_aniso_label
_atom_site_aniso_U_11
_atom_site_aniso_U_22
_atom_site_aniso_U_33
_atom_site_aniso_U_23
_atom_site_aniso_U_13
_atom_site_aniso_U_12
Pd 0.03924(19) 0.04548(19) 0.04799(19) -0.00345(14) 0.00791(13) -0.00408(14)
Cl1 0.0535(6) 0.0622(6) 0.0539(6) -0.0017(5) 0.0108(5) -0.0221(5)
Cl2 0.0759(9) 0.1701(16) 0.0626(8) 0.0248(9) 0.0093(7) 0.0080(10)
C1 0.036(2) 0.054(2) 0.050(2) -0.0143(19) 0.0001(18) -0.0010(18)
C2 0.049(3) 0.061(3) 0.044(2) -0.0060(19) 0.0040(19) 0.001(2)
C3 0.056(3) 0.070(3) 0.051(3) -0.006(2) 0.016(2) -0.004(2)
C4 0.073(3) 0.081(3) 0.059(3) 0.012(2) 0.006(2) 0.006(3)
C5 0.035(2) 0.059(3) 0.053(2) -0.0049(19) -0.0027(18) 0.0006(19)
C6 0.053(3) 0.067(3) 0.081(3) -0.021(2) 0.003(2) -0.003(2)
C7 0.051(3) 0.074(3) 0.112(4) -0.018(3) 0.001(3) -0.017(3)
C8 0.037(3) 0.085(4) 0.096(4) 0.011(3) 0.004(2) -0.010(3)
C9 0.048(3) 0.070(3) 0.062(3) 0.006(2) 0.010(2) 0.010(2)
C10 0.043(2) 0.053(2) 0.053(2) -0.0013(19) 0.0046(19) 0.001(2)
C11 0.040(2) 0.057(3) 0.068(3) -0.020(2) 0.007(2) -0.007(2)
C12 0.055(3) 0.048(3) 0.090(4) -0.012(2) 0.020(2) -0.006(2)
C13 0.057(3) 0.049(3) 0.134(5) -0.001(3) 0.019(3) -0.002(2)
C14 0.052(3) 0.059(3) 0.161(6) -0.038(4) 0.024(4) -0.002(3)
C15 0.061(4) 0.099(4) 0.110(5) -0.058(4) 0.014(3) 0.001(3)
C16 0.056(3) 0.090(4) 0.082(3) -0.037(3) 0.006(3) 0.003(3)

loop_
_atom_type_symbol
_atom_type_description
_atom_type_scat_dispersion_real
_atom_type_scat_dispersion_imag
_atom_type_scat_source
C C 0.0033 0.0016 'International Tables Vol C Tables 4.2.6.8 and 6.1.1.4'
H H 0.0000 0.0000 'International Tables Vol C Tables 4.2.6.8 and 6.1.1.4'
Cl Cl 0.1484 0.1585 'International Tables Vol C Tables 4.2.6.8 and 6.1.1.4'
Pd Pd -0.9988 1.0072 'International Tables Vol C Tables 4.2.6.8 and 6.1.1.4'

loop_
_geom_angle_atom_site_label_1
_geom_angle_atom_site_label_2
_geom_angle_atom_site_label_3
_geom_angle
_geom_angle_site_symmetry_3
C3 Pd C2 39.44(15) .
C3 Pd C1 69.44(16) .
C2 Pd C1 38.88(14) .
C3 Pd Cl1 99.95(12) .
C2 Pd Cl1 135.09(12) .
C1 Pd Cl1 166.78(11) .
C3 Pd Cl1 170.90(12) 3_767
C2 Pd Cl1 134.63(12) 3_767
C1 Pd Cl1 102.09(11) 3_767
Cl1 Pd Cl1 87.95(3) 3_767
Pd Cl1 Pd 92.05(3) 3_767
C2 C1 C5 120.8(3) .
C2 C1 C11 120.7(4) .
C5 C1 C11 115.2(3) .
C2 C1 Pd 68.6(2) .
C5 C1 Pd 117.8(3) .
C11 C1 Pd 101.6(2) .
C3 C2 C1 117.1(4) .
C3 C2 C4 118.6(4) .
C1 C2 C4 123.3(4) .
C3 C2 Pd 69.6(2) .
C1 C2 Pd 72.5(2) .
C4 C2 Pd 118.7(3) .
C2 C3 Pd 71.0(2) .
C2 C3 H3A 116.5 .
Pd C3 H3A 116.5 .
C2 C3 H3B 116.5 .
Pd C3 H3B 116.5 .
H3A C3 H3B 113.5 .
C2 C4 Cl2 110.0(3) .
C2 C4 H4A 109.7 .
Cl2 C4 H4A 109.7 .
C2 C4 H4B 109.7 .
Cl2 C4 H4B 109.7 .
H4A C4 H4B 108.2 .
C10 C5 C6 117.9(4) .
C10 C5 C1 122.6(4) .
C6 C5 C1 119.4(4) .
C7 C6 C5 120.3(4) .
C7 C6 H6 119.9 .
C5 C6 H6 119.9 .
C8 C7 C6 120.8(4) .
C8 C7 H7 119.6 .
C6 C7 H7 119.6 .
C7 C8 C9 120.2(4) .
C7 C8 H8 119.9 .
C9 C8 H8 119.9 .
C8 C9 C10 119.8(4) .
C8 C9 H9 120.1 .
C10 C9 H9 120.1 .
C9 C10 C5 121.0(4) .
C9 C10 H10 119.5 .
C5 C10 H10 119.5 .
C12 C11 C16 118.9(4) .
C12 C11 C1 120.5(4) .
C16 C11 C1 120.6(4) .
C11 C12 C13 120.4(5) .
C11 C12 H12 119.8 .
C13 C12 H12 119.8 .
C14 C13 C12 120.1(5) .
C14 C13 H13 120.0 .
C12 C13 H13 120.0 .
C13 C14 C15 120.5(5) .
C13 C14 H14 119.8 .
C15 C14 H14 119.8 .
C14 C15 C16 120.2(5) .
C14 C15 H15 119.9 .
C16 C15 H15 119.9 .
C11 C16 C15 119.9(5) .
C11 C16 H16 120.0 .
C15 C16 H16 120.0 .

loop_
_geom_bond_atom_site_label_1
_geom_bond_atom_site_label_2
_geom_bond_distance
_geom_bond_site_symmetry_2
Pd C3 2.088(4) .
Pd C2 2.107(4) .
Pd C1 2.158(3) .
Pd Cl1 2.3832(10) .
Pd Cl1 2.4178(11) 3_767
Cl1 Pd 2.4178(11) 3_767
Cl2 C4 1.773(5) .
C1 C2 1.420(5) .
C1 C5 1.497(5) .
C1 C11 1.510(5) .
C2 C3 1.416(6) .
C2 C4 1.492(6) .
C3 H3A 0.9700 .
C3 H3B 0.9700 .
C4 H4A 0.9700 .
C4 H4B 0.9700 .
C5 C10 1.389(5) .
C5 C6 1.394(5) .
C6 C7 1.376(6) .
C6 H6 0.9300 .
C7 C8 1.361(7) .
C7 H7 0.9300 .
C8 C9 1.369(6) .
C8 H8 0.9300 .
C9 C10 1.380(5) .
C9 H9 0.9300 .
C10 H10 0.9300 .
C11 C12 1.376(6) .
C11 C16 1.385(6) .
C12 C13 1.391(6) .
C12 H12 0.9300 .
C13 C14 1.351(7) .
C13 H13 0.9300 .
C14 C15 1.368(8) .
C14 H14 0.9300 .
C15 C16 1.386(7) .
C15 H15 0.9300 .
C16 H16 0.9300 .

loop_
_geom_torsion_atom_site_label_1
_geom_torsion_atom_site_label_2
_geom_torsion_atom_site_label_3
_geom_torsion_atom_site_label_4
_geom_torsion
_geom_torsion_site_symmetry_1
_geom_torsion_site_symmetry_4
C3 Pd Cl1 Pd -175.45(13) . 3_767
C2 Pd Cl1 Pd 163.69(16) . 3_767
C1 Pd Cl1 Pd -139.8(5) . 3_767
Cl1 Pd Cl1 Pd 0.0 3_767 3_767
C3 Pd C1 C2 -31.9(2) . .
Cl1 Pd C1 C2 -69.8(5) . .
Cl1 Pd C1 C2 151.5(2) 3_767 .
C3 Pd C1 C5 -146.5(3) . .
C2 Pd C1 C5 -114.6(4) . .
Cl1 Pd C1 C5 175.6(3) . .
Cl1 Pd C1 C5 36.9(3) 3_767 .
C3 Pd C1 C11 86.7(3) . .
C2 Pd C1 C11 118.6(4) . .
Cl1 Pd C1 C11 48.9(6) . .
Cl1 Pd C1 C11 -89.8(3) 3_767 .
C5 C1 C2 C3 165.5(4) . .
C11 C1 C2 C3 -36.0(5) . .
Pd C1 C2 C3 55.1(3) . .
C5 C1 C2 C4 -2.9(6) . .
C11 C1 C2 C4 155.6(4) . .
Pd C1 C2 C4 -113.3(4) . .
C5 C1 C2 Pd 110.4(3) . .
C11 C1 C2 Pd -91.1(3) . .
C1 Pd C2 C3 -128.8(4) . .
Cl1 Pd C2 C3 33.5(3) . .
Cl1 Pd C2 C3 -169.7(2) 3_767 .
C3 Pd C2 C1 128.8(4) . .
Cl1 Pd C2 C1 162.30(17) . .
Cl1 Pd C2 C1 -40.9(3) 3_767 .
C3 Pd C2 C4 -112.2(4) . .
C1 Pd C2 C4 119.0(4) . .
Cl1 Pd C2 C4 -78.7(4) . .
Cl1 Pd C2 C4 78.0(4) 3_767 .
C1 C2 C3 Pd -56.6(3) . .
C4 C2 C3 Pd 112.4(3) . .
C1 Pd C3 C2 31.5(2) . .
Cl1 Pd C3 C2 -156.7(2) . .
Cl1 Pd C3 C2 53.4(9) 3_767 .
C3 C2 C4 Cl2 81.3(4) . .
C1 C2 C4 Cl2 -110.4(4) . .
Pd C2 C4 Cl2 162.4(2) . .
C2 C1 C5 C10 -54.2(5) . .
C11 C1 C5 C10 146.1(4) . .
Pd C1 C5 C10 26.2(5) . .
C2 C1 C5 C6 124.4(4) . .
C11 C1 C5 C6 -35.2(5) . .
Pd C1 C5 C6 -155.1(3) . .
C10 C5 C6 C7 1.4(6) . .
C1 C5 C6 C7 -177.3(4) . .
C5 C6 C7 C8 -0.9(8) . .
C6 C7 C8 C9 0.4(8) . .
C7 C8 C9 C10 -0.4(7) . .
C8 C9 C10 C5 0.9(6) . .
C6 C5 C10 C9 -1.4(6) . .
C1 C5 C10 C9 177.2(4) . .
C2 C1 C11 C12 135.8(4) . .
C5 C1 C11 C12 -64.5(5) . .
Pd C1 C11 C12 63.9(4) . .
C2 C1 C11 C16 -44.0(5) . .
C5 C1 C11 C16 115.7(4) . .
Pd C1 C11 C16 -115.9(3) . .
C16 C11 C12 C13 0.9(6) . .
C1 C11 C12 C13 -179.0(4) . .
C11 C12 C13 C14 0.0(7) . .
C12 C13 C14 C15 -1.1(8) . .
C13 C14 C15 C16 1.3(8) . .
C12 C11 C16 C15 -0.7(6) . .
C1 C11 C16 C15 179.1(4) . .
C14 C15 C16 C11 -0.3(8) . .
